data_7206428
loop_
_publ_author_name
'Wang, Suna'
'Peng, Yanqiang'
'Wei, Xilian'
'Zhang, Qingfu'
'Wang, Daqi'
'Dou, Jianmin'
'Li, Dacheng'
'Bai, Junfeng'

_publ_section_title
;
 Temperature-dependent supramolecular isomerism in three zinc
 coordination polymers with pamoic acid and
 1,4-bis(imidazol-1-ylmethyl)-benzene
;
_journal_issue 17
_journal_name_full CrystEngComm
_journal_page_first 5313
_journal_paper_doi 10.1039/c1ce05463e
_journal_volume 13
_journal_year 2011
_chemical_formula_moiety 'C37 H28 N4 O6 Zn, 2(C3 H7 N O)'
_chemical_formula_sum 'C43 H42 N6 O8 Zn'
_chemical_formula_weight 836.20
_chemical_name_systematic
;
?
;
_space_group_IT_number 14
_symmetry_cell_setting monoclinic
_symmetry_space_group_name_Hall '-P 2yn'
_symmetry_space_group_name_H-M 'P 1 21/n 1'
_atom_sites_solution_hydrogens geom
_atom_sites_solution_primary direct
_atom_sites_solution_secondary difmap
_audit_creation_method SHELXL-97
_cell_angle_alpha 90.00
_cell_angle_beta 104.6000(10)
_cell_angle_gamma 90.00
_cell_formula_units_Z 4
_cell_length_a 14.7035(14)
_cell_length_b 17.1809(17)
_cell_length_c 16.0916(16)
_cell_measurement_reflns_used 887
_cell_measurement_temperature 298(2)
_cell_measurement_theta_max 20.51
_cell_measurement_theta_min 2.47
_cell_volume 3933.8(7)
_computing_cell_refinement SMART
_computing_data_collection 'SMART (Bruker, 2000)'
_computing_data_reduction 'SAINT (Bruker, 2000)'
_computing_molecular_graphics SHELXTL
_computing_publication_material SHELXTL
_computing_structure_refinement SHELXTL
_computing_structure_solution 'SHELXTL (Bruker, 2000)'
_diffrn_ambient_temperature 298(2)
_diffrn_measured_fraction_theta_full 0.997
_diffrn_measured_fraction_theta_max 0.997
_diffrn_measurement_device_type 'Bruker Smart Apex CCD'
_diffrn_measurement_method 'phi and omega scans'
_diffrn_radiation_monochromator graphite
_diffrn_radiation_source 'fine-focus sealed tube'
_diffrn_radiation_type MoK\a
_diffrn_radiation_wavelength 0.71073
_diffrn_reflns_av_R_equivalents 0.0559
_diffrn_reflns_av_sigmaI/netI 0.0825
_diffrn_reflns_limit_h_max 14
_diffrn_reflns_limit_h_min -17
_diffrn_reflns_limit_k_max 20
_diffrn_reflns_limit_k_min -20
_diffrn_reflns_limit_l_max 19
_diffrn_reflns_limit_l_min -17
_diffrn_reflns_number 19586
_diffrn_reflns_theta_full 25.02
_diffrn_reflns_theta_max 25.02
_diffrn_reflns_theta_min 1.68
_exptl_absorpt_coefficient_mu 0.687
_exptl_absorpt_correction_T_max 0.8
_exptl_absorpt_correction_T_min 0.7
_exptl_absorpt_correction_type multi-scan
_exptl_absorpt_process_details '(SADABS; Bruker, 2000)'
_exptl_crystal_colour colorless
_exptl_crystal_density_diffrn 1.412
_exptl_crystal_density_method 'not measured'
_exptl_crystal_description block
_exptl_crystal_F_000 1744
_exptl_crystal_size_max 0.28
_exptl_crystal_size_mid 0.25
_exptl_crystal_size_min 0.23
_refine_diff_density_max 0.370
_refine_diff_density_min -0.292
_refine_diff_density_rms 0.054
_refine_ls_extinction_method none
_refine_ls_goodness_of_fit_ref 0.996
_refine_ls_hydrogen_treatment constr
_refine_ls_matrix_type full
_refine_ls_number_parameters 555
_refine_ls_number_reflns 6925
_refine_ls_number_restraints 168
_refine_ls_restrained_S_all 1.051
_refine_ls_R_factor_all 0.1097
_refine_ls_R_factor_gt 0.0512
_refine_ls_shift/su_max 0.002
_refine_ls_shift/su_mean 0.000
_refine_ls_structure_factor_coef Fsqd
_refine_ls_weighting_details 'calc w=1/[\s^2^(Fo^2^)+(0.0521P)^2^+0.0000P] where P=(Fo^2^+2Fc^2^)/3'
_refine_ls_weighting_scheme calc
_refine_ls_wR_factor_gt 0.1107
_refine_ls_wR_factor_ref 0.1279
_reflns_number_gt 3653
_reflns_number_total 6925
_reflns_threshold_expression >2sigma(I)
_cod_data_source_file c1ce05463e.txt
_cod_data_source_block 100510b
_cod_original_sg_symbol_H-M 'P 21/n'
_cod_database_code 7206428

loop_
_symmetry_equiv_pos_as_xyz
'x, y, z'
'-x+1/2, y+1/2, -z+1/2'
'-x, -y, -z'
'x-1/2, -y-1/2, z-1/2'

loop_
_atom_site_label
_atom_site_type_symbol
_atom_site_fract_x
_atom_site_fract_y
_atom_site_fract_z
_atom_site_U_iso_or_equiv
_atom_site_adp_type
_atom_site_occupancy
_atom_site_symmetry_multiplicity
_atom_site_calc_flag
_atom_site_refinement_flags
_atom_site_disorder_assembly
_atom_site_disorder_group
Zn1 Zn 0.13596(3) 0.07762(3) -0.08670(3) 0.05066(18) Uani 1 1 d . . .
N1 N 0.2358(2) 0.0787(2) -0.1499(2) 0.0559(9) Uani 1 1 d . . .
N2 N 0.3754(2) 0.0713(2) -0.1751(3) 0.0639(10) Uani 1 1 d . . .
N3 N 0.4661(2) 0.5111(2) -0.3385(2) 0.0575(10) Uani 1 1 d . . .
N4 N 0.5685(2) 0.4180(2) -0.2990(2) 0.0584(9) Uani 1 1 d . . .
N5 N 0.0866(7) 0.8671(6) 0.5277(7) 0.120(3) Uani 0.606(6) 1 d PDU A 1
N6 N 0.3499(7) 0.8392(6) 0.8553(5) 0.152(3) Uani 0.727(7) 1 d PDU B 1
N5' N 0.0734(9) 0.8525(12) 0.5377(10) 0.120(3) Uani 0.394(6) 1 d PD A 2
N6' N 0.3831(13) 0.8379(15) 0.8892(13) 0.152(3) Uani 0.273(7) 1 d PD B 2
O1 O 0.16359(19) 0.01070(17) 0.01503(17) 0.0615(8) Uani 1 1 d . . .
O2 O 0.2812(2) 0.09136(17) 0.06520(17) 0.0637(8) Uani 1 1 d . . .
O3 O 0.38739(18) 0.07135(16) 0.21603(16) 0.0572(7) Uani 1 1 d . . .
H3 H 0.3649 0.0928 0.1699 0.086 Uiso 1 1 calc R . .
O4 O 0.6321(2) 0.2482(2) 0.3756(2) 0.0927(11) Uani 1 1 d . . .
O5 O 0.5644(2) 0.33575(19) 0.4402(2) 0.0730(9) Uani 1 1 d . . .
O6 O 0.5726(2) 0.10878(17) 0.36072(19) 0.0703(9) Uani 1 1 d . . .
H6 H 0.6075 0.1458 0.3595 0.105 Uiso 1 1 calc R . .
O7 O -0.0249(7) 0.9085(10) 0.4211(8) 0.178(5) Uani 0.606(6) 1 d PDU A 1
O8 O 0.4403(10) 0.9052(6) 0.9572(6) 0.286(6) Uani 0.727(7) 1 d PDU B 1
O7' O -0.0203(10) 0.8730(17) 0.4111(12) 0.178(5) Uani 0.394(6) 1 d PD A 2
O8' O 0.2471(13) 0.8817(16) 0.8801(18) 0.286(6) Uani 0.273(7) 1 d PD B 2
C1 C 0.2329(3) 0.0334(3) 0.0736(3) 0.0503(11) Uani 1 1 d . . .
C2 C 0.3549(3) -0.0301(2) 0.3018(2) 0.0465(10) Uani 1 1 d . . .
C3 C 0.3328(3) 0.0101(2) 0.2252(3) 0.0451(10) Uani 1 1 d . . .
C4 C 0.2564(3) -0.0108(2) 0.1564(2) 0.0416(10) Uani 1 1 d . . .
C5 C 0.2034(3) -0.0733(2) 0.1666(2) 0.0498(10) Uani 1 1 d . . .
H5 H 0.1524 -0.0871 0.1219 0.060 Uiso 1 1 calc R . .
C6 C 0.2232(3) -0.1175(2) 0.2424(3) 0.0494(11) Uani 1 1 d . . .
C7 C 0.3009(3) -0.0963(2) 0.3104(3) 0.0491(11) Uani 1 1 d . . .
C8 C 0.3194(3) -0.1448(3) 0.3850(3) 0.0688(14) Uani 1 1 d . . .
H8 H 0.3703 -0.1335 0.4308 0.083 Uiso 1 1 calc R . .
C9 C 0.2645(3) -0.2069(3) 0.3903(3) 0.0797(15) Uani 1 1 d . . .
H9 H 0.2788 -0.2373 0.4397 0.096 Uiso 1 1 calc R . .
C10 C 0.1871(3) -0.2264(3) 0.3235(3) 0.0744(14) Uani 1 1 d . . .
H10 H 0.1498 -0.2690 0.3285 0.089 Uiso 1 1 calc R . .
C11 C 0.1669(3) -0.1824(3) 0.2513(3) 0.0653(13) Uani 1 1 d . . .
H11 H 0.1152 -0.1950 0.2067 0.078 Uiso 1 1 calc R . .
C12 C 0.4403(3) -0.0043(2) 0.3721(3) 0.0577(12) Uani 1 1 d . . .
H12A H 0.4483 -0.0401 0.4200 0.069 Uiso 1 1 calc R . .
H12B H 0.4957 -0.0084 0.3500 0.069 Uiso 1 1 calc R . .
C13 C 0.5710(3) 0.2693(3) 0.4117(3) 0.0584(12) Uani 1 1 d . . .
C14 C 0.4355(3) 0.0778(3) 0.4054(2) 0.0507(11) Uani 1 1 d . . .
C15 C 0.5027(3) 0.1314(3) 0.3967(2) 0.0496(11) Uani 1 1 d . . .
C16 C 0.5008(3) 0.2095(3) 0.4243(2) 0.0495(11) Uani 1 1 d . . .
C17 C 0.4309(3) 0.2315(3) 0.4609(2) 0.0585(12) Uani 1 1 d . . .
H17 H 0.4277 0.2830 0.4777 0.070 Uiso 1 1 calc R . .
C18 C 0.3635(3) 0.1784(3) 0.4740(3) 0.0616(13) Uani 1 1 d . . .
C19 C 0.3666(3) 0.1008(3) 0.4472(2) 0.0541(12) Uani 1 1 d . . .
C20 C 0.2990(3) 0.0481(3) 0.4647(3) 0.0732(15) Uani 1 1 d . . .
H20 H 0.2997 -0.0036 0.4479 0.088 Uiso 1 1 calc R . .
C21 C 0.2338(4) 0.0719(5) 0.5055(3) 0.103(2) Uani 1 1 d . . .
H21 H 0.1908 0.0362 0.5165 0.123 Uiso 1 1 calc R . .
C22 C 0.2299(4) 0.1492(5) 0.5314(4) 0.103(2) Uani 1 1 d . . .
H22 H 0.1843 0.1647 0.5588 0.124 Uiso 1 1 calc R . .
C23 C 0.2931(4) 0.2017(4) 0.5165(3) 0.0884(17) Uani 1 1 d . . .
H23 H 0.2907 0.2531 0.5340 0.106 Uiso 1 1 calc R . .
C24 C 0.3266(3) 0.0877(3) -0.1176(3) 0.0601(12) Uani 1 1 d . . .
H24 H 0.3536 0.1036 -0.0616 0.072 Uiso 1 1 calc R . .
C25 C 0.2273(4) 0.0547(3) -0.2323(3) 0.0899(18) Uani 1 1 d . . .
H25 H 0.1707 0.0436 -0.2717 0.108 Uiso 1 1 calc R . .
C26 C 0.3127(4) 0.0493(4) -0.2482(4) 0.101(2) Uani 1 1 d . . .
H26 H 0.3259 0.0336 -0.2992 0.122 Uiso 1 1 calc R . .
C27 C 0.4777(3) 0.0759(3) -0.1609(3) 0.0795(15) Uani 1 1 d . . .
H27A H 0.4990 0.0315 -0.1881 0.095 Uiso 1 1 calc R . .
H27B H 0.5064 0.0726 -0.0998 0.095 Uiso 1 1 calc R . .
C28 C 0.5112(3) 0.1498(3) -0.1954(3) 0.0640(13) Uani 1 1 d . . .
C29 C 0.4653(4) 0.1813(3) -0.2718(4) 0.0951(19) Uani 1 1 d . . .
H29 H 0.4087 0.1596 -0.3021 0.114 Uiso 1 1 calc R . .
C30 C 0.5011(4) 0.2448(3) -0.3054(3) 0.0943(18) Uani 1 1 d . . .
H30 H 0.4680 0.2648 -0.3581 0.113 Uiso 1 1 calc R . .
C31 C 0.5837(3) 0.2792(3) -0.2634(3) 0.0657(13) Uani 1 1 d . . .
C32 C 0.6285(3) 0.2480(3) -0.1853(3) 0.0764(15) Uani 1 1 d . . .
H32 H 0.6845 0.2702 -0.1542 0.092 Uiso 1 1 calc R . .
C33 C 0.5926(3) 0.1849(3) -0.1517(3) 0.0781(15) Uani 1 1 d . . .
H33 H 0.6243 0.1657 -0.0982 0.094 Uiso 1 1 calc R . .
C34 C 0.6232(3) 0.3469(3) -0.3025(3) 0.0799(15) Uani 1 1 d . . .
H34A H 0.6882 0.3552 -0.2715 0.096 Uiso 1 1 calc R . .
H34B H 0.6218 0.3351 -0.3617 0.096 Uiso 1 1 calc R . .
C35 C 0.5042(3) 0.4495(3) -0.3636(3) 0.0607(12) Uani 1 1 d . . .
H35 H 0.4885 0.4302 -0.4193 0.073 Uiso 1 1 calc R . .
C36 C 0.5734(3) 0.4623(3) -0.2289(3) 0.0778(15) Uani 1 1 d . . .
H36 H 0.6125 0.4545 -0.1743 0.093 Uiso 1 1 calc R . .
C37 C 0.5106(3) 0.5196(3) -0.2534(3) 0.0744(14) Uani 1 1 d . . .
H37 H 0.4991 0.5592 -0.2180 0.089 Uiso 1 1 calc R . .
C38 C 0.0575(8) 0.8910(8) 0.4490(7) 0.171(5) Uani 0.606(6) 1 d PDU A 1
H38 H 0.0991 0.8948 0.4142 0.205 Uiso 0.606(6) 1 calc PR A 1
C39 C 0.0291(8) 0.8598(10) 0.5874(9) 0.219(6) Uani 0.606(6) 1 d PDU A 1
H39A H 0.0229 0.9097 0.6123 0.328 Uiso 0.606(6) 1 calc PR A 1
H39B H 0.0578 0.8238 0.6319 0.328 Uiso 0.606(6) 1 calc PR A 1
H39C H -0.0320 0.8410 0.5578 0.328 Uiso 0.606(6) 1 calc PR A 1
C40 C 0.1856(8) 0.8508(10) 0.5674(9) 0.240(6) Uani 0.606(6) 1 d PDU A 1
H40A H 0.2216 0.8581 0.5258 0.360 Uiso 0.606(6) 1 calc PR A 1
H40B H 0.1922 0.7980 0.5876 0.360 Uiso 0.606(6) 1 calc PR A 1
H40C H 0.2081 0.8855 0.6148 0.360 Uiso 0.606(6) 1 calc PR A 1
C41 C 0.3490(9) 0.8925(7) 0.9171(8) 0.242(6) Uani 0.727(7) 1 d PDU B 1
H41 H 0.2966 0.9156 0.9293 0.290 Uiso 0.727(7) 1 calc PR B 1
C42 C 0.4444(8) 0.8122(10) 0.8513(9) 0.242(7) Uani 0.727(7) 1 d PDU B 1
H42A H 0.4616 0.8370 0.8039 0.363 Uiso 0.727(7) 1 calc PR B 1
H42B H 0.4435 0.7568 0.8434 0.363 Uiso 0.727(7) 1 calc PR B 1
H42C H 0.4894 0.8254 0.9038 0.363 Uiso 0.727(7) 1 calc PR B 1
C43 C 0.2709(8) 0.8072(9) 0.7945(7) 0.209(6) Uani 0.727(7) 1 d PDU B 1
H43A H 0.2147 0.8179 0.8125 0.313 Uiso 0.727(7) 1 calc PR B 1
H43B H 0.2787 0.7520 0.7908 0.313 Uiso 0.727(7) 1 calc PR B 1
H43C H 0.2661 0.8303 0.7392 0.313 Uiso 0.727(7) 1 calc PR B 1
C38' C 0.0203(10) 0.8965(13) 0.4804(11) 0.171(5) Uani 0.394(6) 1 d PD A 2
H38' H 0.0134 0.9485 0.4936 0.205 Uiso 0.394(6) 1 calc PR A 2
C39' C 0.1014(14) 0.7706(12) 0.5418(13) 0.219(6) Uani 0.394(6) 1 d PD A 2
H39D H 0.0471 0.7387 0.5194 0.328 Uiso 0.394(6) 1 calc PR A 2
H39E H 0.1292 0.7564 0.6005 0.328 Uiso 0.394(6) 1 calc PR A 2
H39F H 0.1463 0.7628 0.5084 0.328 Uiso 0.394(6) 1 calc PR A 2
C40' C 0.1180(16) 0.8928(14) 0.6200(11) 0.240(6) Uani 0.394(6) 1 d PD A 2
H40D H 0.1653 0.9281 0.6111 0.360 Uiso 0.394(6) 1 calc PR A 2
H40E H 0.1464 0.8550 0.6626 0.360 Uiso 0.394(6) 1 calc PR A 2
H40F H 0.0710 0.9214 0.6393 0.360 Uiso 0.394(6) 1 calc PR A 2
C41' C 0.3279(15) 0.8841(16) 0.9229(16) 0.242(6) Uani 0.273(7) 1 d PD B 2
H41' H 0.3487 0.9138 0.9723 0.290 Uiso 0.273(7) 1 calc PR B 2
C42' C 0.4843(14) 0.834(3) 0.934(2) 0.242(7) Uani 0.273(7) 1 d PD B 2
H42D H 0.5092 0.8863 0.9427 0.363 Uiso 0.273(7) 1 calc PR B 2
H42E H 0.5174 0.8057 0.8995 0.363 Uiso 0.273(7) 1 calc PR B 2
H42F H 0.4919 0.8091 0.9884 0.363 Uiso 0.273(7) 1 calc PR B 2
C43' C 0.344(2) 0.793(2) 0.8115(18) 0.209(6) Uani 0.273(7) 1 d PD B 2
H43D H 0.2862 0.8168 0.7803 0.313 Uiso 0.273(7) 1 calc PR B 2
H43E H 0.3317 0.7409 0.8268 0.313 Uiso 0.273(7) 1 calc PR B 2
H43F H 0.3878 0.7923 0.7764 0.313 Uiso 0.273(7) 1 calc PR B 2

loop_
_atom_site_aniso_label
_atom_site_aniso_U_11
_atom_site_aniso_U_22
_atom_site_aniso_U_33
_atom_site_aniso_U_23
_atom_site_aniso_U_13
_atom_site_aniso_U_12
Zn1 0.0550(3) 0.0502(3) 0.0454(3) 0.0044(3) 0.0102(2) 0.0046(3)
N1 0.057(2) 0.060(2) 0.051(2) -0.001(2) 0.0132(17) -0.0041(19)
N2 0.060(2) 0.066(3) 0.072(3) 0.007(2) 0.029(2) -0.008(2)
N3 0.057(2) 0.062(3) 0.051(2) -0.004(2) 0.0102(18) -0.004(2)
N4 0.054(2) 0.057(3) 0.063(3) 0.007(2) 0.0118(19) 0.000(2)
N5 0.097(4) 0.174(7) 0.094(4) 0.038(5) 0.032(4) 0.021(5)
N6 0.225(9) 0.162(8) 0.059(7) 0.011(6) 0.019(6) -0.033(7)
N5' 0.097(4) 0.174(7) 0.094(4) 0.038(5) 0.032(4) 0.021(5)
N6' 0.225(9) 0.162(8) 0.059(7) 0.011(6) 0.019(6) -0.033(7)
O1 0.0655(19) 0.070(2) 0.0403(17) 0.0041(15) -0.0024(14) 0.0035(16)
O2 0.090(2) 0.050(2) 0.0487(18) 0.0093(15) 0.0138(15) -0.0013(17)
O3 0.0647(18) 0.0469(18) 0.0537(17) 0.0090(15) 0.0034(14) -0.0091(15)
O4 0.094(3) 0.083(3) 0.112(3) -0.018(2) 0.047(2) -0.035(2)
O5 0.082(2) 0.056(2) 0.077(2) -0.0073(18) 0.0112(17) -0.0213(18)
O6 0.061(2) 0.063(2) 0.087(2) -0.0069(17) 0.0198(17) -0.0127(16)
O7 0.140(5) 0.276(15) 0.123(5) 0.055(7) 0.042(4) 0.010(6)
O8 0.369(13) 0.235(10) 0.184(8) 0.056(7) -0.059(9) -0.087(10)
O7' 0.140(5) 0.276(15) 0.123(5) 0.055(7) 0.042(4) 0.010(6)
O8' 0.369(13) 0.235(10) 0.184(8) 0.056(7) -0.059(9) -0.087(10)
C1 0.066(3) 0.044(3) 0.041(3) -0.002(2) 0.013(2) 0.014(2)
C2 0.050(2) 0.037(3) 0.045(3) -0.001(2) -0.0035(19) 0.002(2)
C3 0.052(3) 0.032(2) 0.048(3) 0.001(2) 0.005(2) 0.001(2)
C4 0.049(2) 0.031(2) 0.042(2) -0.0011(19) 0.0072(19) 0.006(2)
C5 0.049(2) 0.049(3) 0.043(2) -0.002(2) -0.0036(18) 0.005(2)
C6 0.053(3) 0.039(3) 0.051(3) 0.000(2) 0.005(2) 0.000(2)
C7 0.055(3) 0.035(3) 0.050(3) 0.007(2) -0.001(2) -0.002(2)
C8 0.075(3) 0.052(3) 0.065(3) 0.020(3) -0.009(2) -0.014(3)
C9 0.093(4) 0.064(4) 0.071(4) 0.026(3) 0.001(3) -0.010(3)
C10 0.085(4) 0.048(3) 0.083(4) 0.016(3) 0.007(3) -0.022(3)
C11 0.066(3) 0.054(3) 0.066(3) -0.004(3) -0.001(2) -0.014(3)
C12 0.060(3) 0.053(3) 0.050(3) 0.008(2) -0.004(2) -0.004(2)
C13 0.064(3) 0.061(4) 0.041(3) -0.001(2) -0.003(2) -0.011(3)
C14 0.053(3) 0.056(3) 0.033(2) 0.006(2) -0.0079(19) -0.011(2)
C15 0.050(3) 0.055(3) 0.038(2) 0.001(2) 0.000(2) -0.005(2)
C16 0.048(3) 0.056(3) 0.039(2) 0.004(2) 0.000(2) -0.011(2)
C17 0.067(3) 0.056(3) 0.044(3) -0.004(2) -0.003(2) -0.007(3)
C18 0.063(3) 0.081(4) 0.035(3) -0.005(2) 0.002(2) -0.009(3)
C19 0.056(3) 0.071(4) 0.031(2) -0.001(2) 0.003(2) -0.015(2)
C20 0.079(3) 0.098(4) 0.042(3) -0.005(3) 0.013(2) -0.031(3)
C21 0.095(4) 0.155(7) 0.062(4) -0.013(4) 0.027(3) -0.058(4)
C22 0.082(4) 0.161(7) 0.070(4) -0.017(4) 0.027(3) -0.026(5)
C23 0.087(4) 0.116(5) 0.063(4) -0.018(3) 0.021(3) -0.008(4)
C24 0.071(3) 0.063(3) 0.050(3) 0.005(2) 0.022(2) -0.005(3)
C25 0.071(4) 0.140(5) 0.061(4) -0.015(3) 0.022(3) -0.036(3)
C26 0.091(4) 0.151(6) 0.073(4) -0.035(4) 0.042(3) -0.041(4)
C27 0.056(3) 0.078(4) 0.112(4) 0.031(3) 0.035(3) 0.008(3)
C28 0.053(3) 0.067(3) 0.076(3) 0.021(3) 0.022(2) 0.010(3)
C29 0.072(4) 0.090(4) 0.107(5) 0.036(4) -0.009(3) -0.025(3)
C30 0.084(4) 0.098(5) 0.083(4) 0.037(3) -0.011(3) -0.017(3)
C31 0.057(3) 0.064(3) 0.075(4) 0.013(3) 0.015(3) 0.005(3)
C32 0.059(3) 0.084(4) 0.078(4) 0.016(3) 0.001(3) -0.010(3)
C33 0.064(3) 0.089(4) 0.075(4) 0.027(3) 0.007(3) 0.000(3)
C34 0.074(3) 0.066(4) 0.108(4) 0.024(3) 0.038(3) 0.007(3)
C35 0.059(3) 0.066(4) 0.055(3) 0.005(3) 0.011(2) -0.006(3)
C36 0.073(4) 0.093(4) 0.062(4) 0.003(3) 0.007(3) 0.002(3)
C37 0.078(3) 0.089(4) 0.051(3) -0.008(3) 0.008(3) 0.006(3)
C38 0.118(9) 0.299(11) 0.087(9) 0.016(9) 0.008(6) -0.005(9)
C39 0.153(10) 0.363(16) 0.155(10) 0.050(11) 0.065(8) -0.012(11)
C40 0.181(12) 0.371(16) 0.165(11) 0.038(11) 0.036(9) 0.025(12)
C41 0.320(13) 0.193(11) 0.189(11) 0.109(9) 0.020(10) 0.003(11)
C42 0.190(12) 0.373(16) 0.172(12) 0.068(13) 0.064(10) 0.013(12)
C43 0.204(12) 0.301(13) 0.104(8) 0.025(8) 0.006(9) -0.097(12)
C38' 0.118(9) 0.299(11) 0.087(9) 0.016(9) 0.008(6) -0.005(9)
C39' 0.153(10) 0.363(16) 0.155(10) 0.050(11) 0.065(8) -0.012(11)
C40' 0.181(12) 0.371(16) 0.165(11) 0.038(11) 0.036(9) 0.025(12)
C41' 0.320(13) 0.193(11) 0.189(11) 0.109(9) 0.020(10) 0.003(11)
C42' 0.190(12) 0.373(16) 0.172(12) 0.068(13) 0.064(10) 0.013(12)
C43' 0.204(12) 0.301(13) 0.104(8) 0.025(8) 0.006(9) -0.097(12)

loop_
_atom_type_symbol
_atom_type_description
_atom_type_scat_dispersion_real
_atom_type_scat_dispersion_imag
_atom_type_scat_source
C C 0.0033 0.0016 'International Tables Vol C Tables 4.2.6.8 and 6.1.1.4'
H H 0.0000 0.0000 'International Tables Vol C Tables 4.2.6.8 and 6.1.1.4'
O O 0.0106 0.0060 'International Tables Vol C Tables 4.2.6.8 and 6.1.1.4'
N N 0.0061 0.0033 'International Tables Vol C Tables 4.2.6.8 and 6.1.1.4'
Zn Zn 0.2839 1.4301 'International Tables Vol C Tables 4.2.6.8 and 6.1.1.4'

loop_
_geom_angle_atom_site_label_1
_geom_angle_atom_site_label_2
_geom_angle_atom_site_label_3
_geom_angle
_geom_angle_site_symmetry_1
_geom_angle_site_symmetry_3
O5 Zn1 O1 105.96(13) 4_565 .
O5 Zn1 N1 128.46(14) 4_565 .
O1 Zn1 N1 114.16(13) . .
O5 Zn1 N3 101.75(13) 4_565 2_544
O1 Zn1 N3 97.59(14) . 2_544
N1 Zn1 N3 103.52(14) . 2_544
C24 N1 C25 104.8(4) . .
C24 N1 Zn1 127.4(3) . .
C25 N1 Zn1 126.6(3) . .
C24 N2 C26 107.1(4) . .
C24 N2 C27 126.1(4) . .
C26 N2 C27 126.8(4) . .
C35 N3 C37 105.1(4) . .
C35 N3 Zn1 125.8(3) . 2_554
C37 N3 Zn1 129.1(3) . 2_554
C35 N4 C36 107.5(4) . .
C35 N4 C34 126.6(4) . .
C36 N4 C34 125.9(4) . .
C38 N5 C39 125.1(9) . .
C38 N5 C40 122.3(10) . .
C39 N5 C40 112.4(9) . .
C41 N6 C43 127.4(10) . .
C41 N6 C42 115.2(9) . .
C43 N6 C42 117.4(9) . .
C38' N5' C39' 135.1(13) . .
C38' N5' C40' 114.4(12) . .
C39' N5' C40' 110.5(12) . .
C41' N6' C43' 120.6(14) . .
C41' N6' C42' 117.6(14) . .
C43' N6' C42' 121.8(14) . .
C1 O1 Zn1 113.6(3) . .
C13 O5 Zn1 121.7(3) . 4_666
O2 C1 O1 122.6(4) . .
O2 C1 C4 119.4(4) . .
O1 C1 C4 117.9(4) . .
C3 C2 C7 118.7(3) . .
C3 C2 C12 118.7(4) . .
C7 C2 C12 122.5(4) . .
O3 C3 C2 118.4(3) . .
O3 C3 C4 119.3(3) . .
C2 C3 C4 122.4(4) . .
C5 C4 C3 118.3(4) . .
C5 C4 C1 119.8(4) . .
C3 C4 C1 121.9(4) . .
C4 C5 C6 122.2(3) . .
C5 C6 C11 121.0(4) . .
C5 C6 C7 118.8(4) . .
C11 C6 C7 120.2(4) . .
C2 C7 C6 119.7(4) . .
C2 C7 C8 124.0(4) . .
C6 C7 C8 116.4(4) . .
C9 C8 C7 121.5(4) . .
C8 C9 C10 121.6(4) . .
C11 C10 C9 119.1(4) . .
C10 C11 C6 121.2(4) . .
C14 C12 C2 115.4(3) . .
O4 C13 O5 125.1(5) . .
O4 C13 C16 117.8(5) . .
O5 C13 C16 117.1(5) . .
C15 C14 C19 118.7(4) . .
C15 C14 C12 119.0(4) . .
C19 C14 C12 122.3(4) . .
O6 C15 C14 119.3(4) . .
O6 C15 C16 118.8(4) . .
C14 C15 C16 121.9(4) . .
C17 C16 C15 118.4(4) . .
C17 C16 C13 119.2(4) . .
C15 C16 C13 122.3(4) . .
C16 C17 C18 121.6(4) . .
C17 C18 C19 119.6(4) . .
C17 C18 C23 120.8(5) . .
C19 C18 C23 119.6(5) . .
C18 C19 C14 119.7(4) . .
C18 C19 C20 117.7(4) . .
C14 C19 C20 122.6(5) . .
C21 C20 C19 121.2(5) . .
C20 C21 C22 121.2(6) . .
C23 C22 C21 119.8(6) . .
C22 C23 C18 120.5(6) . .
N1 C24 N2 111.7(4) . .
C26 C25 N1 110.1(4) . .
C25 C26 N2 106.3(4) . .
N2 C27 C28 113.8(4) . .
C29 C28 C33 117.5(4) . .
C29 C28 C27 122.1(5) . .
C33 C28 C27 120.3(4) . .
C28 C29 C30 121.3(5) . .
C31 C30 C29 121.8(5) . .
C30 C31 C32 116.5(5) . .
C30 C31 C34 121.0(5) . .
C32 C31 C34 122.5(4) . .
C31 C32 C33 121.6(4) . .
C28 C33 C32 121.3(5) . .
N4 C34 C31 110.7(4) . .
N3 C35 N4 111.4(4) . .
C37 C36 N4 106.3(4) . .
C36 C37 N3 109.7(4) . .
O7 C38 N5 119.3(11) . .
O8 C41 N6 105.5(10) . .
O7' C38' N5' 122.6(14) . .
O8' C41' N6' 110.8(12) . .

loop_
_geom_bond_atom_site_label_1
_geom_bond_atom_site_label_2
_geom_bond_distance
_geom_bond_site_symmetry_2
Zn1 O5 1.934(3) 4_565
Zn1 O1 1.957(3) .
Zn1 N1 1.986(3) .
Zn1 N3 2.024(4) 2_544
N1 C24 1.314(5) .
N1 C25 1.363(5) .
N2 C24 1.336(5) .
N2 C26 1.352(6) .
N2 C27 1.465(5) .
N3 C35 1.308(5) .
N3 C37 1.369(5) .
N3 Zn1 2.024(4) 2_554
N4 C35 1.331(5) .
N4 C36 1.347(6) .
N4 C34 1.472(5) .
N5 C38 1.297(8) .
N5 C39 1.438(9) .
N5 C40 1.461(9) .
N6 C41 1.354(9) .
N6 C43 1.427(8) .
N6 C42 1.483(8) .
N5' C38' 1.291(9) .
N5' C39' 1.463(10) .
N5' C40' 1.492(10) .
N6' C41' 1.343(10) .
N6' C43' 1.457(10) .
N6' C42' 1.482(10) .
O1 C1 1.263(5) .
O2 C1 1.249(5) .
O3 C3 1.354(4) .
O4 C13 1.240(5) .
O5 C13 1.244(5) .
O5 Zn1 1.934(3) 4_666
O6 C15 1.357(5) .
O7 C38 1.219(9) .
O8 C41 1.353(8) .
O7' C38' 1.195(10) .
O8' C41' 1.214(11) .
C1 C4 1.497(5) .
C2 C3 1.378(5) .
C2 C7 1.413(5) .
C2 C12 1.529(5) .
C3 C4 1.411(5) .
C4 C5 1.360(5) .
C5 C6 1.404(5) .
C6 C11 1.417(5) .
C6 C7 1.416(5) .
C7 C8 1.430(5) .
C8 C9 1.353(6) .
C9 C10 1.395(6) .
C10 C11 1.355(6) .
C12 C14 1.516(6) .
C13 C16 1.506(6) .
C14 C15 1.384(5) .
C14 C19 1.407(6) .
C15 C16 1.416(6) .
C16 C17 1.361(5) .
C17 C18 1.401(6) .
C18 C19 1.405(6) .
C18 C23 1.434(6) .
C19 C20 1.424(6) .
C20 C21 1.355(7) .
C21 C22 1.397(8) .
C22 C23 1.358(7) .
C25 C26 1.347(6) .
C27 C28 1.516(6) .
C28 C29 1.358(6) .
C28 C33 1.366(6) .
C29 C30 1.380(6) .
C30 C31 1.367(6) .
C31 C32 1.373(6) .
C31 C34 1.506(6) .
C32 C33 1.376(6) .
C36 C37 1.340(6) .
